data_2105225
loop_
_publ_author_name
'Briggs, Naomi E. B.'
'Kennedy, Alan R.'
'Morrison, Catriona A.'

_publ_section_title
;
 42 salt forms of tyramine: structural comparison and the occurrence of
 hydrate formation
;
_journal_issue 4
_journal_name_full 'Acta Crystallographica Section B'
_journal_page_first 453
_journal_page_last 464
_journal_paper_doi 10.1107/S0108768112026456
_journal_volume 68
_journal_year 2012
_chemical_formula_sum 'C15 H16 N2 O5'
_chemical_formula_weight 304.30
_space_group_IT_number 15
_symmetry_cell_setting monoclinic
_symmetry_space_group_name_Hall '-C 2yc'
_symmetry_space_group_name_H-M 'C 1 2/c 1'
_atom_sites_solution_hydrogens geom
_atom_sites_solution_primary direct
_atom_sites_solution_secondary difmap
_audit_creation_method SHELXL-97
_cell_angle_alpha 90.00
_cell_angle_beta 96.136(11)
_cell_angle_gamma 90.00
_cell_formula_units_Z 16
_cell_length_a 47.614(6)
_cell_length_b 5.1616(5)
_cell_length_c 25.552(2)
_cell_measurement_reflns_used 6466
_cell_measurement_temperature 123(2)
_cell_measurement_theta_max 29.4238
_cell_measurement_theta_min 2.7782
_cell_volume 6243.8(11)
_computing_structure_refinement 'SHELXL-97 (Sheldrick, 1997)'
_diffrn_ambient_temperature 123(2)
_diffrn_measured_fraction_theta_full 0.998
_diffrn_measured_fraction_theta_max 0.998
_diffrn_measurement_device_type 'Oxford Diffraction Gemini S'
_diffrn_measurement_method 'omega scans'
_diffrn_radiation_monochromator graphite
_diffrn_radiation_source 'fine-focus sealed tube'
_diffrn_radiation_type MoK\a
_diffrn_radiation_wavelength 0.71073
_diffrn_reflns_av_R_equivalents 0.0940
_diffrn_reflns_av_sigmaI/netI 0.0865
_diffrn_reflns_limit_h_max 60
_diffrn_reflns_limit_h_min -60
_diffrn_reflns_limit_k_max 6
_diffrn_reflns_limit_k_min -6
_diffrn_reflns_limit_l_max 31
_diffrn_reflns_limit_l_min -32
_diffrn_reflns_number 32077
_diffrn_reflns_theta_full 27.00
_diffrn_reflns_theta_max 27.00
_diffrn_reflns_theta_min 2.89
_exptl_absorpt_coefficient_mu 0.098
_exptl_absorpt_correction_T_max 1.00000
_exptl_absorpt_correction_T_min 0.51655
_exptl_absorpt_correction_type multi-scan
_exptl_absorpt_process_details
;
CrysAlisPro, Oxford Diffraction Ltd.,
Version 1.171.33.55 (release 05-01-2010 CrysAlis171 .NET)
(compiled Jan  5 2010,16:28:46)
Empirical absorption correction using spherical harmonics,
 implemented in SCALE3 ABSPACK scaling algorithm.
;
_exptl_crystal_colour colourless
_exptl_crystal_density_diffrn 1.295
_exptl_crystal_density_method 'not measured'
_exptl_crystal_description block
_exptl_crystal_F_000 2560
_exptl_crystal_size_max 0.40
_exptl_crystal_size_mid 0.25
_exptl_crystal_size_min 0.08
_refine_diff_density_max 0.258
_refine_diff_density_min -0.220
_refine_ls_extinction_method none
_refine_ls_goodness_of_fit_ref 0.842
_refine_ls_hydrogen_treatment mixed
_refine_ls_matrix_type full
_refine_ls_number_parameters 418
_refine_ls_number_reflns 6821
_refine_ls_number_restraints 0
_refine_ls_restrained_S_all 0.842
_refine_ls_R_factor_all 0.0936
_refine_ls_R_factor_gt 0.0425
_refine_ls_shift/su_max 0.001
_refine_ls_shift/su_mean 0.000
_refine_ls_structure_factor_coef Fsqd
_refine_ls_weighting_details 'calc w=1/[\s^2^(Fo^2^)+(0.0492P)^2^+0.0000P] where P=(Fo^2^+2Fc^2^)/3'
_refine_ls_weighting_scheme calc
_refine_ls_wR_factor_gt 0.0910
_refine_ls_wR_factor_ref 0.1031
_reflns_number_gt 3652
_reflns_number_total 6821
_reflns_threshold_expression I>2/s(I)
_cod_data_source_file ry5045.cif
_cod_data_source_block tyr2nbrep
_cod_original_sg_symbol_H-M C2/c
_cod_database_code 2105225

loop_
_symmetry_equiv_pos_as_xyz
'x, y, z'
'-x, y, -z+1/2'
'x+1/2, y+1/2, z'
'-x+1/2, y+1/2, -z+1/2'
'-x, -y, -z'
'x, -y, z-1/2'
'-x+1/2, -y+1/2, -z'
'x+1/2, -y+1/2, z-1/2'

loop_
_atom_site_type_symbol
_atom_site_label
_atom_site_fract_x
_atom_site_fract_y
_atom_site_fract_z
_atom_site_U_iso_or_equiv
_atom_site_adp_type
_atom_site_calc_flag
_atom_site_refinement_flags
_atom_site_occupancy
_atom_site_symmetry_multiplicity
O O1 0.68428(3) -0.5301(3) 0.69476(5) 0.0306(3) Uani d . 1 1
O O2 0.56606(3) 0.0956(3) 0.48583(5) 0.0339(3) Uani d . 1 1
O O3 0.40720(2) 0.5729(2) 0.57450(5) 0.0299(3) Uani d . 1 1
O O4 0.41201(2) 0.2506(2) 0.63291(5) 0.0282(3) Uani d . 1 1
O O5 0.41697(3) 0.7543(3) 0.68963(5) 0.0357(3) Uani d . 1 1
O O6 0.45185(3) 0.9643(3) 0.73028(6) 0.0625(5) Uani d . 1 1
O O7 0.33710(2) 1.0066(2) 0.66798(5) 0.0282(3) Uani d . 1 1
O O8 0.34311(2) 0.6964(2) 0.72861(5) 0.0288(3) Uani d . 1 1
O O9 0.33449(3) 0.5022(2) 0.61332(5) 0.0332(3) Uani d . 1 1
O O10 0.30130(3) 0.2600(3) 0.57570(6) 0.0486(4) Uani d . 1 1
N N1 0.63126(3) 0.0194(3) 0.42072(6) 0.0258(4) Uani d . 1 1
H H1N 0.6252 0.1856 0.4233 0.039 Uiso calc R 1 1
H H2N 0.6175 -0.0765 0.4024 0.039 Uiso calc R 1 1
H H3N 0.6471 0.0170 0.4036 0.039 Uiso calc R 1 1
N N2 0.61964(4) 0.2928(4) 0.78186(6) 0.0247(4) Uani d . 1 1
N N3 0.44221(4) 0.8114(3) 0.69642(6) 0.0360(4) Uani d . 1 1
N N4 0.30985(3) 0.4257(3) 0.60801(6) 0.0304(4) Uani d . 1 1
C C1 0.66784(4) -0.0828(4) 0.55891(7) 0.0255(4) Uani d . 1 1
C C2 0.65514(4) -0.0254(4) 0.60396(7) 0.0300(5) Uani d . 1 1
H H2 0.6425 0.1168 0.6035 0.036 Uiso calc R 1 1
C C3 0.66047(4) -0.1700(4) 0.64958(7) 0.0292(5) Uani d . 1 1
H H3 0.6516 -0.1257 0.6799 0.035 Uiso calc R 1 1
C C4 0.67871(3) -0.3786(4) 0.65093(7) 0.0241(4) Uani d . 1 1
C C5 0.69191(4) -0.4383(4) 0.60667(7) 0.0286(4) Uani d . 1 1
H H5 0.7047 -0.5801 0.6074 0.034 Uiso calc R 1 1
C C6 0.68652(4) -0.2911(4) 0.56133(7) 0.0295(5) Uani d . 1 1
H H6 0.6958 -0.3332 0.5313 0.035 Uiso calc R 1 1
C C7 0.66039(4) 0.0600(4) 0.50795(7) 0.0280(4) Uani d . 1 1
H H7A 0.6774 0.0790 0.4891 0.034 Uiso calc R 1 1
H H7B 0.6533 0.2352 0.5152 0.034 Uiso calc R 1 1
C C8 0.63785(4) -0.0914(4) 0.47433(7) 0.0253(4) Uani d . 1 1
H H8A 0.6443 -0.2725 0.4712 0.030 Uiso calc R 1 1
H H8B 0.6204 -0.0945 0.4922 0.030 Uiso calc R 1 1
C C9 0.58246(4) 0.3256(4) 0.64225(7) 0.0269(4) Uani d . 1 1
C C10 0.56591(4) 0.1125(4) 0.62752(8) 0.0360(5) Uani d . 1 1
H H10 0.5581 0.0144 0.6539 0.043 Uiso calc R 1 1
C C11 0.56047(4) 0.0385(4) 0.57560(8) 0.0348(5) Uani d . 1 1
H H11 0.5489 -0.1082 0.5666 0.042 Uiso calc R 1 1
C C12 0.57176(4) 0.1772(4) 0.53667(7) 0.0271(4) Uani d . 1 1
C C13 0.58829(4) 0.3913(4) 0.55043(8) 0.0336(5) Uani d . 1 1
H H13 0.5961 0.4895 0.5241 0.040 Uiso calc R 1 1
C C14 0.59350(4) 0.4626(4) 0.60303(8) 0.0332(5) Uani d . 1 1
H H14 0.6050 0.6097 0.6121 0.040 Uiso calc R 1 1
C C15 0.58900(4) 0.3975(4) 0.69947(7) 0.0300(5) Uani d . 1 1
H H15A 0.5718 0.3783 0.7176 0.036 Uiso calc R 1 1
H H15B 0.5950 0.5809 0.7023 0.036 Uiso calc R 1 1
C C16 0.61216(4) 0.2259(4) 0.72571(7) 0.0262(4) Uani d . 1 1
H H16A 0.6059 0.0431 0.7231 0.031 Uiso calc R 1 1
H H16B 0.6292 0.2427 0.7068 0.031 Uiso calc R 1 1
C C17 0.45152(4) 0.5162(4) 0.62428(7) 0.0257(4) Uani d . 1 1
C C18 0.46184(4) 0.6875(4) 0.66346(7) 0.0297(5) Uani d . 1 1
C C19 0.49031(4) 0.7413(4) 0.67367(9) 0.0439(6) Uani d . 1 1
H H19 0.4968 0.8608 0.7006 0.053 Uiso calc R 1 1
C C20 0.50922(4) 0.6205(5) 0.64454(10) 0.0523(6) Uani d . 1 1
H H20 0.5289 0.6549 0.6515 0.063 Uiso calc R 1 1
C C21 0.49958(4) 0.4503(5) 0.60539(10) 0.0495(6) Uani d . 1 1
H H21 0.5126 0.3678 0.5852 0.059 Uiso calc R 1 1
C C22 0.47103(4) 0.3978(4) 0.59514(8) 0.0358(5) Uani d . 1 1
H H22 0.4647 0.2796 0.5679 0.043 Uiso calc R 1 1
C C23 0.42077(4) 0.4452(4) 0.61026(7) 0.0238(4) Uani d . 1 1
C C24 0.29871(3) 0.7262(3) 0.67793(7) 0.0220(4) Uani d . 1 1
C C25 0.28965(4) 0.5387(4) 0.64105(7) 0.0252(4) Uani d . 1 1
C C26 0.26173(4) 0.4594(4) 0.63293(8) 0.0311(5) Uani d . 1 1
H H26 0.2562 0.3285 0.6078 0.037 Uiso calc R 1 1
C C27 0.24201(4) 0.5714(4) 0.66155(8) 0.0337(5) Uani d . 1 1
H H27 0.2228 0.5172 0.6565 0.040 Uiso calc R 1 1
C C28 0.25029(4) 0.7624(4) 0.69749(8) 0.0308(5) Uani d . 1 1
H H28 0.2367 0.8438 0.7166 0.037 Uiso calc R 1 1
C C29 0.27838(3) 0.8369(4) 0.70595(7) 0.0270(4) Uani d . 1 1
H H29 0.2838 0.9664 0.7315 0.032 Uiso calc R 1 1
C C30 0.32910(4) 0.8135(4) 0.69152(7) 0.0234(4) Uani d . 1 1
H H4N 0.6040(4) 0.286(4) 0.8022(8) 0.042(6) Uiso d . 1 1
H H6N 0.6351(4) 0.168(4) 0.8002(8) 0.055(6) Uiso d . 1 1
H H1H 0.6751(4) -0.475(4) 0.7182(8) 0.038(6) Uiso d . 1 1
H H5N 0.6277(4) 0.455(4) 0.7865(8) 0.046(7) Uiso d . 1 1
H H2H 0.5728(5) 0.211(5) 0.4649(9) 0.062(8) Uiso d . 1 1

loop_
_atom_site_aniso_label
_atom_site_aniso_U_11
_atom_site_aniso_U_22
_atom_site_aniso_U_33
_atom_site_aniso_U_12
_atom_site_aniso_U_13
_atom_site_aniso_U_23
O1 0.0347(7) 0.0323(9) 0.0252(8) 0.0064(6) 0.0047(6) -0.0009(6)
O2 0.0438(8) 0.0333(9) 0.0242(8) -0.0053(7) 0.0023(6) -0.0015(7)
O3 0.0304(7) 0.0333(8) 0.0258(7) 0.0029(6) 0.0018(6) 0.0048(6)
O4 0.0315(7) 0.0277(8) 0.0257(7) -0.0046(6) 0.0046(6) 0.0026(6)
O5 0.0407(8) 0.0310(9) 0.0373(8) -0.0013(7) 0.0130(6) 0.0016(6)
O6 0.0677(11) 0.0669(12) 0.0499(11) -0.0020(9) -0.0070(8) -0.0342(9)
O7 0.0306(7) 0.0260(8) 0.0286(8) -0.0054(6) 0.0054(6) 0.0021(6)
O8 0.0265(7) 0.0352(8) 0.0248(7) 0.0035(6) 0.0032(6) 0.0046(6)
O9 0.0321(7) 0.0319(8) 0.0376(8) -0.0011(6) 0.0140(6) -0.0025(6)
O10 0.0483(9) 0.0557(11) 0.0404(9) 0.0018(8) -0.0015(7) -0.0264(8)
N1 0.0278(8) 0.0252(9) 0.0246(9) -0.0021(7) 0.0033(7) -0.0025(7)
N2 0.0283(9) 0.0255(10) 0.0205(9) 0.0022(8) 0.0044(7) -0.0002(7)
N3 0.0481(11) 0.0296(11) 0.0297(10) -0.0013(8) 0.0009(8) 0.0003(8)
N4 0.0363(9) 0.0300(10) 0.0247(9) 0.0025(8) 0.0030(7) -0.0014(8)
C1 0.0286(10) 0.0225(11) 0.0247(11) -0.0046(8) 0.0001(8) -0.0033(8)
C2 0.0313(10) 0.0269(12) 0.0320(12) 0.0048(8) 0.0040(9) -0.0020(9)
C3 0.0303(10) 0.0328(12) 0.0247(11) 0.0053(9) 0.0045(8) -0.0034(9)
C4 0.0228(9) 0.0257(11) 0.0230(10) -0.0016(8) -0.0007(8) -0.0012(8)
C5 0.0278(10) 0.0296(12) 0.0286(11) 0.0059(8) 0.0032(8) -0.0039(9)
C6 0.0341(10) 0.0330(12) 0.0221(11) 0.0022(9) 0.0057(8) -0.0054(9)
C7 0.0343(10) 0.0231(11) 0.0264(11) -0.0030(8) 0.0020(8) -0.0027(8)
C8 0.0286(9) 0.0272(11) 0.0206(10) -0.0014(8) 0.0050(8) 0.0028(8)
C9 0.0291(10) 0.0251(11) 0.0263(11) 0.0059(8) 0.0018(8) -0.0013(8)
C10 0.0481(12) 0.0335(13) 0.0273(12) -0.0053(10) 0.0080(9) 0.0040(9)
C11 0.0453(12) 0.0272(12) 0.0315(12) -0.0121(9) 0.0021(9) -0.0014(9)
C12 0.0293(10) 0.0281(12) 0.0237(11) 0.0040(8) 0.0011(8) -0.0014(9)
C13 0.0398(11) 0.0324(12) 0.0283(12) -0.0071(9) 0.0023(9) 0.0046(9)
C14 0.0401(11) 0.0264(12) 0.0324(12) -0.0061(9) 0.0005(9) -0.0003(9)
C15 0.0362(11) 0.0252(11) 0.0284(11) 0.0051(9) 0.0029(9) -0.0020(9)
C16 0.0294(10) 0.0247(11) 0.0250(10) 0.0033(8) 0.0058(8) -0.0028(8)
C17 0.0273(9) 0.0258(11) 0.0242(10) 0.0001(8) 0.0040(8) 0.0060(8)
C18 0.0319(10) 0.0267(12) 0.0299(11) -0.0006(8) 0.0011(9) 0.0027(9)
C19 0.0393(12) 0.0431(15) 0.0469(14) -0.0110(11) -0.0058(10) -0.0015(11)
C20 0.0273(11) 0.0642(17) 0.0644(17) -0.0107(11) 0.0011(11) 0.0056(14)
C21 0.0318(11) 0.0560(17) 0.0626(16) 0.0040(11) 0.0141(11) -0.0051(13)
C22 0.0309(11) 0.0373(13) 0.0402(13) -0.0006(9) 0.0085(9) -0.0054(10)
C23 0.0287(10) 0.0239(11) 0.0194(10) 0.0018(8) 0.0062(8) -0.0032(8)
C24 0.0226(9) 0.0217(10) 0.0217(10) 0.0009(8) 0.0029(7) 0.0058(8)
C25 0.0267(9) 0.0236(11) 0.0253(10) 0.0033(8) 0.0032(8) 0.0024(8)
C26 0.0321(10) 0.0271(12) 0.0327(12) -0.0038(9) -0.0032(9) 0.0003(9)
C27 0.0227(9) 0.0338(13) 0.0439(13) -0.0035(9) 0.0007(9) 0.0058(10)
C28 0.0267(10) 0.0314(12) 0.0359(12) 0.0051(9) 0.0109(8) 0.0064(9)
C29 0.0283(10) 0.0265(11) 0.0270(11) -0.0001(8) 0.0063(8) 0.0007(8)
C30 0.0267(9) 0.0239(11) 0.0208(10) 0.0008(8) 0.0081(8) -0.0047(8)

loop_
_atom_type_symbol
_atom_type_description
_atom_type_scat_dispersion_real
_atom_type_scat_dispersion_imag
_atom_type_scat_source
O O 0.0106 0.0060 'International Tables Vol C Tables 4.2.6.8 and 6.1.1.4'
N N 0.0061 0.0033 'International Tables Vol C Tables 4.2.6.8 and 6.1.1.4'
C C 0.0033 0.0016 'International Tables Vol C Tables 4.2.6.8 and 6.1.1.4'
H H 0.0000 0.0000 'International Tables Vol C Tables 4.2.6.8 and 6.1.1.4'

loop_
_geom_angle_atom_site_label_1
_geom_angle_atom_site_label_2
_geom_angle_atom_site_label_3
_geom_angle
C4 O1 H1H 108.8(14)
C12 O2 H2H 108.7(15)
C8 N1 H1N 109.5
C8 N1 H2N 109.5
H1N N1 H2N 109.5
C8 N1 H3N 109.5
H1N N1 H3N 109.5
H2N N1 H3N 109.5
C16 N2 H4N 113.5(12)
C16 N2 H6N 112.0(11)
H4N N2 H6N 106.6(16)
C16 N2 H5N 112.9(13)
H4N N2 H5N 107.7(18)
H6N N2 H5N 103.6(17)
O6 N3 O5 122.75(18)
O6 N3 C18 118.18(17)
O5 N3 C18 119.06(16)
O10 N4 O9 122.73(16)
O10 N4 C25 118.26(16)
O9 N4 C25 119.00(15)
C2 C1 C6 117.43(17)
C2 C1 C7 121.96(17)
C6 C1 C7 120.47(16)
C3 C2 C1 121.76(18)
C3 C2 H2 119.1
C1 C2 H2 119.1
C4 C3 C2 119.96(18)
C4 C3 H3 120.0
C2 C3 H3 120.0
O1 C4 C3 122.17(17)
O1 C4 C5 118.39(17)
C3 C4 C5 119.43(17)
C4 C5 C6 120.05(17)
C4 C5 H5 120.0
C6 C5 H5 120.0
C5 C6 C1 121.36(17)
C5 C6 H6 119.3
C1 C6 H6 119.3
C1 C7 C8 108.93(15)
C1 C7 H7A 109.9
C8 C7 H7A 109.9
C1 C7 H7B 109.9
C8 C7 H7B 109.9
H7A C7 H7B 108.3
N1 C8 C7 112.97(15)
N1 C8 H8A 109.0
C7 C8 H8A 109.0
N1 C8 H8B 109.0
C7 C8 H8B 109.0
H8A C8 H8B 107.8
C14 C9 C10 117.51(18)
C14 C9 C15 121.63(18)
C10 C9 C15 120.82(17)
C11 C10 C9 121.72(19)
C11 C10 H10 119.1
C9 C10 H10 119.1
C10 C11 C12 120.15(19)
C10 C11 H11 119.9
C12 C11 H11 119.9
O2 C12 C13 122.66(17)
O2 C12 C11 118.19(18)
C13 C12 C11 119.15(18)
C12 C13 C14 119.76(18)
C12 C13 H13 120.1
C14 C13 H13 120.1
C9 C14 C13 121.72(19)
C9 C14 H14 119.1
C13 C14 H14 119.1
C9 C15 C16 110.51(15)
C9 C15 H15A 109.5
C16 C15 H15A 109.5
C9 C15 H15B 109.5
C16 C15 H15B 109.5
H15A C15 H15B 108.1
N2 C16 C15 112.38(15)
N2 C16 H16A 109.1
C15 C16 H16A 109.1
N2 C16 H16B 109.1
C15 C16 H16B 109.1
H16A C16 H16B 107.9
C18 C17 C22 117.47(17)
C18 C17 C23 125.76(16)
C22 C17 C23 116.77(16)
C19 C18 C17 122.00(19)
C19 C18 N3 118.41(18)
C17 C18 N3 119.57(16)
C20 C19 C18 119.5(2)
C20 C19 H19 120.3
C18 C19 H19 120.3
C21 C20 C19 119.8(2)
C21 C20 H20 120.1
C19 C20 H20 120.1
C20 C21 C22 120.6(2)
C20 C21 H21 119.7
C22 C21 H21 119.7
C21 C22 C17 120.7(2)
C21 C22 H22 119.6
C17 C22 H22 119.6
O3 C23 O4 126.10(16)
O3 C23 C17 117.18(16)
O4 C23 C17 116.48(16)
C25 C24 C29 117.05(16)
C25 C24 C30 125.54(16)
C29 C24 C30 117.37(16)
C26 C25 C24 122.10(17)
C26 C25 N4 118.31(17)
C24 C25 N4 119.55(16)
C27 C26 C25 119.63(18)
C27 C26 H26 120.2
C25 C26 H26 120.2
C28 C27 C26 119.47(17)
C28 C27 H27 120.3
C26 C27 H27 120.3
C27 C28 C29 120.38(18)
C27 C28 H28 119.8
C29 C28 H28 119.8
C28 C29 C24 121.34(18)
C28 C29 H29 119.3
C24 C29 H29 119.3
O7 C30 O8 125.82(16)
O7 C30 C24 117.39(16)
O8 C30 C24 116.52(16)

loop_
_geom_bond_atom_site_label_1
_geom_bond_atom_site_label_2
_geom_bond_distance
O1 C4 1.368(2)
O1 H1H 0.83(2)
O2 C12 1.365(2)
O2 H2H 0.88(2)
O3 C23 1.250(2)
O4 C23 1.253(2)
O5 N3 1.2313(19)
O6 N3 1.224(2)
O7 C30 1.245(2)
O8 C30 1.254(2)
O9 N4 1.2317(18)
O10 N4 1.2277(19)
N1 C8 1.487(2)
N1 H1N 0.9100
N1 H2N 0.9100
N1 H3N 0.9100
N2 C16 1.482(2)
N2 H4N 0.95(2)
N2 H6N 1.05(2)
N2 H5N 0.92(2)
N3 C18 1.470(2)
N4 C25 1.466(2)
C1 C2 1.388(2)
C1 C6 1.393(2)
C1 C7 1.505(2)
C2 C3 1.384(3)
C2 H2 0.9500
C3 C4 1.381(3)
C3 H3 0.9500
C4 C5 1.386(2)
C5 C6 1.386(3)
C5 H5 0.9500
C6 H6 0.9500
C7 C8 1.518(2)
C7 H7A 0.9900
C7 H7B 0.9900
C8 H8A 0.9900
C8 H8B 0.9900
C9 C14 1.376(3)
C9 C10 1.382(3)
C9 C15 1.508(2)
C10 C11 1.378(3)
C10 H10 0.9500
C11 C12 1.381(3)
C11 H11 0.9500
C12 C13 1.380(3)
C13 C14 1.390(3)
C13 H13 0.9500
C14 H14 0.9500
C15 C16 1.514(2)
C15 H15A 0.9900
C15 H15B 0.9900
C16 H16A 0.9900
C16 H16B 0.9900
C17 C18 1.386(3)
C17 C22 1.392(3)
C17 C23 1.515(2)
C18 C19 1.381(3)
C19 C20 1.377(3)
C19 H19 0.9500
C20 C21 1.373(3)
C20 H20 0.9500
C21 C22 1.383(3)
C21 H21 0.9500
C22 H22 0.9500
C24 C25 1.387(2)
C24 C29 1.387(2)
C24 C30 1.520(2)
C25 C26 1.385(2)
C26 C27 1.378(3)
C26 H26 0.9500
C27 C28 1.376(3)
C27 H27 0.9500
C28 C29 1.386(2)
C28 H28 0.9500
C29 H29 0.9500

loop_
_geom_torsion_atom_site_label_1
_geom_torsion_atom_site_label_2
_geom_torsion_atom_site_label_3
_geom_torsion_atom_site_label_4
_geom_torsion
C6 C1 C2 C3 -0.6(3)
C7 C1 C2 C3 175.03(17)
C1 C2 C3 C4 -0.4(3)
C2 C3 C4 O1 -178.83(17)
C2 C3 C4 C5 1.1(3)
O1 C4 C5 C6 179.22(17)
C3 C4 C5 C6 -0.8(3)
C4 C5 C6 C1 -0.3(3)
C2 C1 C6 C5 1.0(3)
C7 C1 C6 C5 -174.71(17)
C2 C1 C7 C8 -94.5(2)
C6 C1 C7 C8 81.0(2)
C1 C7 C8 N1 -173.82(15)
C14 C9 C10 C11 -0.1(3)
C15 C9 C10 C11 -177.81(18)
C9 C10 C11 C12 0.4(3)
C10 C11 C12 O2 179.35(17)
C10 C11 C12 C13 -0.6(3)
O2 C12 C13 C14 -179.38(17)
C11 C12 C13 C14 0.5(3)
C10 C9 C14 C13 0.1(3)
C15 C9 C14 C13 177.75(18)
C12 C13 C14 C9 -0.3(3)
C14 C9 C15 C16 -98.8(2)
C10 C9 C15 C16 78.7(2)
C9 C15 C16 N2 178.99(16)
C22 C17 C18 C19 0.1(3)
C23 C17 C18 C19 180.00(19)
C22 C17 C18 N3 -178.13(17)
C23 C17 C18 N3 1.7(3)
O6 N3 C18 C19 2.6(3)
O5 N3 C18 C19 -176.08(18)
O6 N3 C18 C17 -179.11(18)
O5 N3 C18 C17 2.2(3)
C17 C18 C19 C20 -0.5(3)
N3 C18 C19 C20 177.7(2)
C18 C19 C20 C21 0.7(4)
C19 C20 C21 C22 -0.4(4)
C20 C21 C22 C17 -0.1(4)
C18 C17 C22 C21 0.2(3)
C23 C17 C22 C21 -179.72(19)
C18 C17 C23 O3 93.2(2)
C22 C17 C23 O3 -86.9(2)
C18 C17 C23 O4 -92.1(2)
C22 C17 C23 O4 87.8(2)
C29 C24 C25 C26 -1.4(3)
C30 C24 C25 C26 176.34(18)
C29 C24 C25 N4 176.39(16)
C30 C24 C25 N4 -5.9(3)
O10 N4 C25 C26 -2.2(3)
O9 N4 C25 C26 177.06(16)
O10 N4 C25 C24 179.96(16)
O9 N4 C25 C24 -0.8(3)
C24 C25 C26 C27 1.0(3)
N4 C25 C26 C27 -176.79(17)
C25 C26 C27 C28 0.6(3)
C26 C27 C28 C29 -1.8(3)
C27 C28 C29 C24 1.4(3)
C25 C24 C29 C28 0.2(3)
C30 C24 C29 C28 -177.73(16)
C25 C24 C30 O7 94.1(2)
C29 C24 C30 O7 -88.2(2)
C25 C24 C30 O8 -91.5(2)
C29 C24 C30 O8 86.2(2)
